data_7001202
loop_
_publ_author_name
'Karotsis, Georgios'
'Stoumpos, Constantinos'
'Collins, Anna'
'White, Fraser'
'Parsons, Simon'
'Slawin, Alexandra M. Z.'
'Papaefstathiou, Giannis S.'
'Brechin, Euan K.'

_publ_section_related_literature
;
?
;
_publ_section_title
;
 Molecular and supramolecular Ni(II) wheels from \a-benzoin oxime
;
_journal_issue 18
_journal_name_full 'Dalton Transactions'
_journal_page_first 3388
_journal_page_last 3390
_journal_paper_doi 10.1039/b902002k
_journal_year 2009
_chemical_compound_source 'Giorgos Karotsis, GK1176'
_chemical_formula_moiety 'C31 H35 N2 Na1 Ni1 O7'
_chemical_formula_sum 'C31 H35 N2 Na Ni O7'
_chemical_formula_weight 629.33
_space_group_IT_number 2
_symmetry_cell_setting triclinic
_symmetry_space_group_name_Hall '-P 1'
_symmetry_space_group_name_H-M 'P -1'
_atom_sites_solution_hydrogens geom
_atom_sites_solution_primary direct
_audit_creation_date 08-04-22
_audit_creation_method CRYSTALS_ver_12.85
_cell_angle_alpha 82.101(1)
_cell_angle_beta 86.408(1)
_cell_angle_gamma 82.228(1)
_cell_formula_units_Z 4
_cell_length_a 13.3416(3)
_cell_length_b 14.8361(3)
_cell_length_c 15.1781(4)
_cell_measurement_reflns_used 9897
_cell_measurement_temperature 150
_cell_measurement_theta_max 30
_cell_measurement_theta_min 2
_cell_volume 2945.50(12)
_computing_cell_refinement 'SAINT (Siemens ,1995)'
_computing_data_collection 'SMART (Siemens, 1993)'
_computing_data_reduction 'SAINT (Siemens ,1995)'
_computing_molecular_graphics 'CAMERON (Watkin et al., 1996)'
_computing_publication_material 'CRYSTALS (Betteridge et al., 2003)'
_computing_structure_refinement 'CRYSTALS (Betteridge et al., 2003)'
_computing_structure_solution 'SIR92 (Altomare et al., 1994)'
_diffrn_ambient_temperature 150
_diffrn_measured_fraction_theta_full 0.996
_diffrn_measured_fraction_theta_max 0.887
_diffrn_measurement_device 'Bruker SMART'
_diffrn_measurement_device_type Area
_diffrn_measurement_method \w
_diffrn_radiation_monochromator graphite
_diffrn_radiation_type 'Mo K\a'
_diffrn_radiation_wavelength 0.71073
_diffrn_reflns_av_R_equivalents 0.039
_diffrn_reflns_limit_h_max 18
_diffrn_reflns_limit_h_min -18
_diffrn_reflns_limit_k_max 21
_diffrn_reflns_limit_k_min -19
_diffrn_reflns_limit_l_max 20
_diffrn_reflns_limit_l_min -20
_diffrn_reflns_number 38427
_diffrn_reflns_theta_full 27.823
_diffrn_reflns_theta_max 30.574
_diffrn_reflns_theta_min 1.944
_diffrn_standards_number 0
_exptl_absorpt_coefficient_mu 0.724
_exptl_absorpt_correction_T_max 0.88
_exptl_absorpt_correction_T_min 0.74
_exptl_absorpt_correction_type multi-scan
_exptl_absorpt_process_details 'SADABS (Siemens, 1996)'
_exptl_crystal_colour orange
_exptl_crystal_density_diffrn 1.419
_exptl_crystal_density_method 'not measured'
_exptl_crystal_description block
_exptl_crystal_F_000 1320
_exptl_crystal_recrystallization_method
;
Slow evaporation of MeOH solution.
;
_exptl_crystal_size_max 0.49
_exptl_crystal_size_mid 0.29
_exptl_crystal_size_min 0.18
_refine_diff_density_max 0.69
_refine_diff_density_min -0.69
_refine_ls_extinction_method None
_refine_ls_goodness_of_fit_ref 0.9352
_refine_ls_hydrogen_treatment constr
_refine_ls_matrix_type full
_refine_ls_number_parameters 757
_refine_ls_number_reflns 16001
_refine_ls_number_restraints 0
_refine_ls_R_factor_all 0.0718
_refine_ls_R_factor_gt 0.0474
_refine_ls_shift/su_max 0.000591
_refine_ls_structure_factor_coef Fsqd
_refine_ls_weighting_details
;
Method= Modified Sheldrick
w=1/[\s^2^(F^2^) + ( 0.03P)^2^ + 0.00P]
,where P=(max(Fo^2^,0) + 2Fc^2^)/3
;
_refine_ls_weighting_scheme calc
_refine_ls_wR_factor_all 0.1116
_refine_ls_wR_factor_gt 0.1011
_refine_ls_wR_factor_ref 0.1116
_reflns_limit_h_max 18
_reflns_limit_h_min -18
_reflns_limit_k_max 21
_reflns_limit_k_min -20
_reflns_limit_l_max 20
_reflns_limit_l_min 0
_reflns_number_gt 11490
_reflns_number_total 16043
_reflns_threshold_expression I>2.0\s(I)
_oxford_diffrn_Wilson_B_factor 0.00
_oxford_diffrn_Wilson_scale 0.00
_oxford_refine_ls_r_factor_ref 0.0718
_oxford_refine_ls_scale 0.26852(12)
_oxford_reflns_number_all 16001
_oxford_reflns_threshold_expression_ref I>-10.0\s(I)
_oxford_structure_analysis_title 'eb8083 in P-1'
_cod_data_source_file b902002k.txt
_cod_data_source_block EB8083
_cod_depositor_comments
;
The following automatic conversions were performed:
'_symmetry_cell_setting' value 'Triclinic' changed to 'triclinic'
according to '/home/saulius/struct/CIF-dictionaries/cif_core.dic'
dictionary named 'cif_core.dic' version 2.4.1 from 2010-06-29.

Automatic conversion script
Id: cif_fix_enum 1527 2010-12-29 10:47:43Z saulius 
;
_cod_original_sg_symbol_H-M 'P -1 '
_cod_original_formula_sum 'C31 H35 N2 Na1 Ni1 O7'
_cod_database_code 7001202

loop_
_symmetry_equiv_pos_as_xyz
x,y,z
-x,-y,-z

loop_
_atom_site_label
_atom_site_type_symbol
_atom_site_fract_x
_atom_site_fract_y
_atom_site_fract_z
_atom_site_U_iso_or_equiv
_atom_site_occupancy
_atom_site_adp_type
_atom_site_refinement_flags_posn
_atom_site_refinement_flags_adp
_atom_site_refinement_flags_occupancy
_atom_site_disorder_assembly
_atom_site_disorder_group
_oxford_atom_site_special_shape
_atom_site_attached_hydrogens
Ni1 Ni 0.73195(2) 0.376827(18) 0.163434(18) 0.0180 1.0000 Uani . . . . . . .
O2 O 0.63856(12) 0.39289(10) 0.25655(10) 0.0226 1.0000 Uani . . . . . . .
C3 C 0.63428(18) 0.47902(14) 0.28771(15) 0.0223 1.0000 Uani . . . . . . .
C4 C 0.68921(18) 0.54274(14) 0.22052(14) 0.0215 1.0000 Uani . . . . . . .
N5 N 0.73512(14) 0.50204(12) 0.15634(12) 0.0215 1.0000 Uani . . . . . . .
O6 O 0.78587(13) 0.55005(10) 0.08966(10) 0.0277 1.0000 Uani . . . . . . .
C7 C 0.67632(18) 0.46816(15) 0.37990(15) 0.0225 1.0000 Uani . . . . . . .
C8 C 0.6208(2) 0.50454(19) 0.44962(17) 0.0347 1.0000 Uani . . . . . . .
C9 C 0.6602(2) 0.4921(2) 0.53415(18) 0.0432 1.0000 Uani . . . . . . .
C10 C 0.7541(2) 0.4436(2) 0.54858(17) 0.0413 1.0000 Uani . . . . . . .
C11 C 0.8104(2) 0.40786(18) 0.47870(18) 0.0375 1.0000 Uani . . . . . . .
C12 C 0.7714(2) 0.41998(17) 0.39504(17) 0.0322 1.0000 Uani . . . . . . .
C13 C 0.68550(17) 0.64231(15) 0.22426(14) 0.0214 1.0000 Uani . . . . . . .
C14 C 0.71529(19) 0.67582(16) 0.29818(15) 0.0269 1.0000 Uani . . . . . . .
C15 C 0.7118(2) 0.76976(17) 0.29896(17) 0.0326 1.0000 Uani . . . . . . .
C16 C 0.6784(2) 0.83034(16) 0.22687(17) 0.0315 1.0000 Uani . . . . . . .
C17 C 0.6476(2) 0.79779(16) 0.15301(17) 0.0311 1.0000 Uani . . . . . . .
C18 C 0.65123(18) 0.70444(15) 0.15176(16) 0.0265 1.0000 Uani . . . . . . .
O19 O 0.72241(11) 0.25309(10) 0.17680(10) 0.0201 1.0000 Uani . . . . . . .
C20 C 0.79812(17) 0.20274(14) 0.12617(14) 0.0201 1.0000 Uani . . . . . . .
C21 C 0.85117(17) 0.26784(14) 0.05844(14) 0.0201 1.0000 Uani . . . . . . .
N22 N 0.82493(15) 0.35261(12) 0.07162(12) 0.0225 1.0000 Uani . . . . . . .
O23 O 0.86325(14) 0.42054(11) 0.01619(11) 0.0318 1.0000 Uani . . . . . . .
C24 C 0.86952(17) 0.13892(14) 0.18828(14) 0.0195 1.0000 Uani . . . . . . .
C25 C 0.83138(18) 0.06446(15) 0.23899(15) 0.0243 1.0000 Uani . . . . . . .
C26 C 0.8912(2) 0.00614(16) 0.29992(16) 0.0314 1.0000 Uani . . . . . . .
C27 C 0.9887(2) 0.02094(17) 0.31129(16) 0.0335 1.0000 Uani . . . . . . .
C28 C 1.0267(2) 0.09528(18) 0.26210(16) 0.0340 1.0000 Uani . . . . . . .
C29 C 0.96792(18) 0.15392(17) 0.20022(15) 0.0278 1.0000 Uani . . . . . . .
C30 C 0.92054(17) 0.23450(15) -0.01291(14) 0.0220 1.0000 Uani . . . . . . .
C31 C 0.91698(19) 0.14652(16) -0.03512(16) 0.0276 1.0000 Uani . . . . . . .
H31 H 0.5614 0.5070 0.2918 0.0254 1.0000 Uiso R . . . . . .
C32 C 0.97875(19) 0.11330(17) -0.10316(16) 0.0305 1.0000 Uani . . . . . . .
C33 C 1.04653(19) 0.16644(17) -0.14987(15) 0.0295 1.0000 Uani . . . . . . .
C34 C 1.05332(19) 0.25271(17) -0.12749(16) 0.0304 1.0000 Uani . . . . . . .
C35 C 0.99098(18) 0.28710(16) -0.05992(15) 0.0268 1.0000 Uani . . . . . . .
Na36 Na 0.64415(7) 0.23631(6) 0.32201(6) 0.0250 1.0000 Uani . . . . . . .
O37 O 0.73591(14) 0.17784(13) 0.44410(11) 0.0372 1.0000 Uani . . . . . . .
C38 C 0.8418(2) 0.17764(19) 0.4420(2) 0.0418 1.0000 Uani . . . . . . .
O39 O 0.48507(14) 0.27590(14) 0.39174(12) 0.0434 1.0000 Uani . . . . . . .
C40 C 0.4739(3) 0.2539(2) 0.48438(19) 0.0563 1.0000 Uani . . . . . . .
O41 O 0.58262(14) 0.09530(12) 0.30059(12) 0.0365 1.0000 Uani . . . . . . .
C42 C 0.5823(2) 0.02831(18) 0.37682(19) 0.0423 1.0000 Uani . . . . . . .
Ni101 Ni 0.30214(2) 0.126390(18) 0.333955(18) 0.0189 1.0000 Uani . . . . . . .
O102 O 0.39260(12) 0.10905(10) 0.23828(10) 0.0225 1.0000 Uani . . . . . . .
C103 C 0.39615(17) 0.02187(14) 0.21011(14) 0.0212 1.0000 Uani . . . . . . .
C104 C 0.34189(17) -0.04047(14) 0.27887(14) 0.0200 1.0000 Uani . . . . . . .
N105 N 0.29648(15) 0.00138(12) 0.34195(12) 0.0218 1.0000 Uani . . . . . . .
O106 O 0.24243(13) -0.04547(10) 0.40715(11) 0.0290 1.0000 Uani . . . . . . .
C107 C 0.34703(17) 0.02566(14) 0.12130(14) 0.0210 1.0000 Uani . . . . . . .
C108 C 0.39149(19) -0.02599(15) 0.05635(16) 0.0261 1.0000 Uani . . . . . . .
C109 C 0.3423(2) -0.02639(16) -0.02182(16) 0.0297 1.0000 Uani . . . . . . .
C110 C 0.2491(2) 0.02366(16) -0.03421(16) 0.0297 1.0000 Uani . . . . . . .
C111 C 0.2035(2) 0.07511(18) 0.03013(16) 0.0333 1.0000 Uani . . . . . . .
H111 H 0.8757 0.3765 0.4884 0.0451 1.0000 Uiso R . . . . . .
C112 C 0.25281(19) 0.07578(17) 0.10753(16) 0.0294 1.0000 Uani . . . . . . .
C113 C 0.33499(18) -0.13726(14) 0.26896(14) 0.0222 1.0000 Uani . . . . . . .
C114 C 0.2500(2) -0.15969(17) 0.23397(19) 0.0365 1.0000 Uani . . . . . . .
C115 C 0.2436(2) -0.24892(18) 0.22007(18) 0.0400 1.0000 Uani . . . . . . .
C116 C 0.3226(2) -0.31624(18) 0.2421(2) 0.0438 1.0000 Uani . . . . . . .
C117 C 0.4067(2) -0.29452(19) 0.2775(3) 0.0576 1.0000 Uani . . . . . . .
C118 C 0.4141(2) -0.20486(17) 0.2902(2) 0.0408 1.0000 Uani . . . . . . .
O119 O 0.31101(12) 0.25006(10) 0.31851(10) 0.0227 1.0000 Uani . . . . . . .
C120 C 0.23583(17) 0.30114(14) 0.36947(14) 0.0209 1.0000 Uani . . . . . . .
C121 C 0.18540(17) 0.23663(14) 0.43884(14) 0.0205 1.0000 Uani . . . . . . .
H121 H 0.8100 0.3968 0.3473 0.0392 1.0000 Uiso R . . . . . .
N122 N 0.21233(15) 0.15126(12) 0.42753(12) 0.0229 1.0000 Uani . . . . . . .
O123 O 0.17681(14) 0.08356(11) 0.48503(11) 0.0334 1.0000 Uani . . . . . . .
C124 C 0.16124(17) 0.36171(14) 0.30805(14) 0.0213 1.0000 Uani . . . . . . .
C125 C 0.19226(19) 0.44003(15) 0.25865(15) 0.0251 1.0000 Uani . . . . . . .
C126 C 0.1284(2) 0.49605(16) 0.19942(16) 0.0318 1.0000 Uani . . . . . . .
C127 C 0.0329(2) 0.47475(18) 0.18913(17) 0.0366 1.0000 Uani . . . . . . .
C128 C 0.0015(2) 0.3968(2) 0.23704(18) 0.0388 1.0000 Uani . . . . . . .
C129 C 0.06538(19) 0.34038(17) 0.29673(16) 0.0311 1.0000 Uani . . . . . . .
C130 C 0.11547(18) 0.27086(15) 0.50955(14) 0.0223 1.0000 Uani . . . . . . .
C131 C 0.11226(19) 0.36227(16) 0.52475(16) 0.0287 1.0000 Uani . . . . . . .
C132 C 0.0502(2) 0.39643(18) 0.59238(17) 0.0330 1.0000 Uani . . . . . . .
C133 C -0.0105(2) 0.34124(18) 0.64558(16) 0.0322 1.0000 Uani . . . . . . .
C134 C -0.0116(2) 0.25198(17) 0.62936(16) 0.0321 1.0000 Uani . . . . . . .
C135 C 0.05061(19) 0.21698(16) 0.56234(15) 0.0272 1.0000 Uani . . . . . . .
Na136 Na 0.39009(7) 0.26648(6) 0.17385(6) 0.0250 1.0000 Uani . . . . . . .
O137 O 0.27966(15) 0.33510(13) 0.06609(12) 0.0403 1.0000 Uani . . . . . . .
C138 C 0.1843(3) 0.3102(2) 0.0759(2) 0.0553 1.0000 Uani . . . . . . .
O139 O 0.55011(13) 0.23630(13) 0.09755(12) 0.0360 1.0000 Uani . . . . . . .
C140 C 0.5706(2) 0.2694(2) 0.00709(18) 0.0463 1.0000 Uani . . . . . . .
O141 O 0.44749(13) 0.40679(11) 0.19962(12) 0.0329 1.0000 Uani . . . . . . .
C142 C 0.4490(2) 0.47443(18) 0.12414(18) 0.0411 1.0000 Uani . . . . . . .
H81 H 0.5560 0.5406 0.4393 0.0420 1.0000 Uiso R . . . . . .
H91 H 0.6205 0.5186 0.5787 0.0535 1.0000 Uiso R . . . . . .
H101 H 0.7815 0.4340 0.6059 0.0509 1.0000 Uiso R . . . . . .
H141 H 0.7385 0.6360 0.3478 0.0328 1.0000 Uiso R . . . . . .
H151 H 0.7322 0.7919 0.3492 0.0405 1.0000 Uiso R . . . . . .
H161 H 0.6778 0.8927 0.2266 0.0367 1.0000 Uiso R . . . . . .
H171 H 0.6249 0.8392 0.1033 0.0364 1.0000 Uiso R . . . . . .
H181 H 0.6312 0.6830 0.1013 0.0318 1.0000 Uiso R . . . . . .
H201 H 0.7631 0.1643 0.0927 0.0235 1.0000 Uiso R . . . . . .
H231 H 0.8368 0.4698 0.0367 0.0474 1.0000 Uiso R . . . . . .
H251 H 0.7646 0.0561 0.2323 0.0286 1.0000 Uiso R . . . . . .
H261 H 0.8636 -0.0431 0.3342 0.0360 1.0000 Uiso R . . . . . .
H271 H 1.0279 -0.0178 0.3518 0.0386 1.0000 Uiso R . . . . . .
H281 H 1.0929 0.1061 0.2697 0.0397 1.0000 Uiso R . . . . . .
H291 H 0.9952 0.2033 0.1666 0.0328 1.0000 Uiso R . . . . . .
H311 H 0.8719 0.1099 -0.0045 0.0324 1.0000 Uiso R . . . . . .
H321 H 0.9746 0.0558 -0.1177 0.0373 1.0000 Uiso R . . . . . .
H331 H 1.0865 0.1456 -0.1962 0.0332 1.0000 Uiso R . . . . . .
H341 H 1.1006 0.2876 -0.1569 0.0341 1.0000 Uiso R . . . . . .
H351 H 0.9975 0.3443 -0.0442 0.0318 1.0000 Uiso R . . . . . .
H371 H 0.7201 0.1505 0.4896 0.0539 1.0000 Uiso R . . . . . .
H381 H 0.8583 0.2109 0.4869 0.0630 1.0000 Uiso R . . . . . .
H382 H 0.8635 0.2068 0.3859 0.0627 1.0000 Uiso R . . . . . .
H383 H 0.8762 0.1166 0.4521 0.0626 1.0000 Uiso R . . . . . .
H391 H 0.4346 0.2653 0.3698 0.0657 1.0000 Uiso R . . . . . .
H401 H 0.4664 0.1902 0.4998 0.0818 1.0000 Uiso R . . . . . .
H402 H 0.5324 0.2665 0.5125 0.0822 1.0000 Uiso R . . . . . .
H403 H 0.4151 0.2894 0.5084 0.0818 1.0000 Uiso R . . . . . .
H411 H 0.5254 0.0983 0.2806 0.0546 1.0000 Uiso R . . . . . .
H421 H 0.6500 0.0124 0.3985 0.0639 1.0000 Uiso R . . . . . .
H422 H 0.5378 0.0499 0.4238 0.0643 1.0000 Uiso R . . . . . .
H423 H 0.5591 -0.0260 0.3637 0.0638 1.0000 Uiso R . . . . . .
H1031 H 0.4692 -0.0047 0.2047 0.0252 1.0000 Uiso R . . . . . .
H1081 H 0.4552 -0.0597 0.0650 0.0312 1.0000 Uiso R . . . . . .
H1091 H 0.3729 -0.0602 -0.0655 0.0359 1.0000 Uiso R . . . . . .
H1101 H 0.2154 0.0243 -0.0867 0.0354 1.0000 Uiso R . . . . . .
H1111 H 0.1392 0.1095 0.0221 0.0392 1.0000 Uiso R . . . . . .
H1121 H 0.2208 0.1097 0.1504 0.0353 1.0000 Uiso R . . . . . .
H1141 H 0.1966 -0.1141 0.2187 0.0445 1.0000 Uiso R . . . . . .
H1151 H 0.1852 -0.2627 0.1955 0.0490 1.0000 Uiso R . . . . . .
H1161 H 0.3191 -0.3773 0.2337 0.0528 1.0000 Uiso R . . . . . .
H1171 H 0.4588 -0.3403 0.2940 0.0665 1.0000 Uiso R . . . . . .
H1181 H 0.4719 -0.1901 0.3125 0.0482 1.0000 Uiso R . . . . . .
H1201 H 0.2716 0.3408 0.4011 0.0253 1.0000 Uiso R . . . . . .
H1231 H 0.1977 0.0347 0.4610 0.0495 1.0000 Uiso R . . . . . .
H1251 H 0.2571 0.4535 0.2643 0.0293 1.0000 Uiso R . . . . . .
H1261 H 0.1508 0.5467 0.1666 0.0365 1.0000 Uiso R . . . . . .
H1271 H -0.0097 0.5113 0.1493 0.0422 1.0000 Uiso R . . . . . .
H1281 H -0.0639 0.3815 0.2299 0.0454 1.0000 Uiso R . . . . . .
H1291 H 0.0435 0.2877 0.3286 0.0374 1.0000 Uiso R . . . . . .
H1311 H 0.1536 0.4007 0.4903 0.0346 1.0000 Uiso R . . . . . .
H1321 H 0.0505 0.4578 0.6015 0.0399 1.0000 Uiso R . . . . . .
H1331 H -0.0510 0.3635 0.6928 0.0378 1.0000 Uiso R . . . . . .
H1341 H -0.0541 0.2141 0.6642 0.0371 1.0000 Uiso R . . . . . .
H1351 H 0.0495 0.1578 0.5539 0.0325 1.0000 Uiso R . . . . . .
H1371 H 0.2785 0.3684 0.0182 0.0599 1.0000 Uiso R . . . . . .
H1381 H 0.1752 0.2735 0.1386 0.0836 1.0000 Uiso R . . . . . .
H1382 H 0.1314 0.3674 0.0683 0.0840 1.0000 Uiso R . . . . . .
H1383 H 0.1743 0.2686 0.0287 0.0830 1.0000 Uiso R . . . . . .
H1391 H 0.5985 0.2420 0.1242 0.0545 1.0000 Uiso R . . . . . .
H1401 H 0.5784 0.3323 -0.0024 0.0696 1.0000 Uiso R . . . . . .
H1402 H 0.6308 0.2350 -0.0162 0.0691 1.0000 Uiso R . . . . . .
H1403 H 0.5164 0.2607 -0.0256 0.0692 1.0000 Uiso R . . . . . .
H1411 H 0.5041 0.4039 0.2189 0.0495 1.0000 Uiso R . . . . . .
H1421 H 0.3825 0.4865 0.1001 0.0606 1.0000 Uiso R . . . . . .
H1422 H 0.4673 0.5304 0.1394 0.0612 1.0000 Uiso R . . . . . .
H1423 H 0.4960 0.4561 0.0779 0.0614 1.0000 Uiso R . . . . . .

loop_
_atom_site_aniso_label
_atom_site_aniso_U_11
_atom_site_aniso_U_22
_atom_site_aniso_U_33
_atom_site_aniso_U_23
_atom_site_aniso_U_13
_atom_site_aniso_U_12
Ni1 0.02029(15) 0.01658(13) 0.01674(14) 0.00016(10) -0.00075(10) -0.00307(11)
O2 0.0266(9) 0.0183(7) 0.0233(8) -0.0041(6) 0.0032(6) -0.0050(6)
C3 0.0230(12) 0.0188(10) 0.0247(11) -0.0026(8) -0.0011(9) -0.0018(8)
C4 0.0256(12) 0.0190(10) 0.0200(11) 0.0002(8) -0.0030(9) -0.0047(9)
N5 0.0226(10) 0.0192(9) 0.0214(9) 0.0030(7) -0.0015(7) -0.0039(7)
O6 0.0361(10) 0.0195(8) 0.0248(8) 0.0034(6) 0.0062(7) -0.0038(7)
C7 0.0244(12) 0.0206(10) 0.0226(11) 0.0009(8) 0.0010(9) -0.0079(9)
C8 0.0310(15) 0.0446(15) 0.0303(13) -0.0091(11) 0.0039(11) -0.0098(12)
C9 0.0463(18) 0.0609(19) 0.0275(14) -0.0136(13) 0.0057(12) -0.0211(15)
C10 0.0537(19) 0.0502(17) 0.0236(13) 0.0016(12) -0.0097(12) -0.0232(15)
C11 0.0452(17) 0.0322(13) 0.0363(15) -0.0032(11) -0.0157(13) -0.0045(12)
C12 0.0368(15) 0.0312(13) 0.0291(13) -0.0071(10) -0.0069(11) -0.0007(11)
C13 0.0222(12) 0.0208(10) 0.0219(11) -0.0025(8) -0.0005(9) -0.0061(9)
C14 0.0344(14) 0.0237(11) 0.0235(11) 0.0000(9) -0.0053(10) -0.0080(10)
C15 0.0417(16) 0.0295(12) 0.0301(13) -0.0072(10) -0.0035(11) -0.0131(11)
C16 0.0354(15) 0.0190(11) 0.0406(15) -0.0037(10) 0.0025(11) -0.0076(10)
C17 0.0364(15) 0.0224(11) 0.0326(13) 0.0034(10) -0.0026(11) -0.0034(10)
C18 0.0292(13) 0.0230(11) 0.0273(12) -0.0023(9) -0.0051(10) -0.0026(9)
O19 0.0198(8) 0.0194(7) 0.0207(8) -0.0013(6) 0.0022(6) -0.0039(6)
C20 0.0225(12) 0.0201(10) 0.0182(10) -0.0026(8) -0.0019(8) -0.0040(8)
C21 0.0221(12) 0.0193(10) 0.0181(10) 0.0018(8) -0.0027(8) -0.0029(8)
N22 0.0259(11) 0.0203(9) 0.0197(9) 0.0031(7) -0.0010(7) -0.0027(8)
O23 0.0457(11) 0.0177(8) 0.0280(9) 0.0034(7) 0.0129(8) -0.0031(7)
C24 0.0234(12) 0.0186(10) 0.0166(10) -0.0026(8) -0.0017(8) -0.0018(8)
C25 0.0272(13) 0.0204(10) 0.0257(12) -0.0024(9) -0.0004(9) -0.0056(9)
C26 0.0413(16) 0.0226(11) 0.0276(13) 0.0040(9) -0.0014(11) -0.0025(10)
C27 0.0380(16) 0.0317(13) 0.0263(13) 0.0021(10) -0.0060(11) 0.0074(11)
C28 0.0247(14) 0.0464(15) 0.0290(13) 0.0010(11) -0.0054(10) -0.0015(11)
C29 0.0271(13) 0.0312(12) 0.0238(12) 0.0037(10) -0.0028(9) -0.0062(10)
C30 0.0242(12) 0.0223(10) 0.0182(10) 0.0000(8) -0.0022(8) -0.0002(9)
C31 0.0288(13) 0.0270(12) 0.0279(12) -0.0053(10) -0.0004(10) -0.0059(10)
C32 0.0317(14) 0.0328(13) 0.0283(13) -0.0091(10) -0.0033(10) -0.0024(11)
C33 0.0291(14) 0.0369(13) 0.0200(11) -0.0053(10) -0.0012(9) 0.0066(10)
C34 0.0294(14) 0.0319(13) 0.0250(12) 0.0046(10) 0.0055(10) 0.0020(10)
C35 0.0292(13) 0.0246(11) 0.0250(12) -0.0016(9) 0.0038(9) -0.0018(9)
Na36 0.0261(5) 0.0270(5) 0.0216(5) 0.0019(4) -0.0026(4) -0.0067(4)
O37 0.0348(11) 0.0461(11) 0.0287(9) 0.0116(8) -0.0077(8) -0.0120(9)
C38 0.0382(17) 0.0410(15) 0.0469(17) -0.0023(13) -0.0071(13) -0.0091(13)
O39 0.0291(11) 0.0708(14) 0.0331(10) -0.0098(10) 0.0000(8) -0.0139(10)
C40 0.053(2) 0.078(2) 0.0341(16) -0.0141(16) -0.0038(14) 0.0115(18)
O41 0.0287(10) 0.0361(10) 0.0454(11) 0.0014(8) -0.0072(8) -0.0109(8)
C42 0.0500(19) 0.0354(15) 0.0427(16) 0.0009(12) -0.0094(14) -0.0126(13)
Ni2 0.02099(16) 0.01745(13) 0.01775(14) -0.00012(10) -0.00063(11) -0.00261(11)
O102 0.0249(9) 0.0184(7) 0.0248(8) -0.0043(6) 0.0025(6) -0.0055(6)
C103 0.0203(12) 0.0211(10) 0.0221(11) -0.0018(8) 0.0002(8) -0.0038(8)
C104 0.0200(11) 0.0177(10) 0.0217(11) 0.0012(8) -0.0039(8) -0.0022(8)
N105 0.0250(10) 0.0194(9) 0.0197(9) 0.0028(7) -0.0012(7) -0.0037(7)
O106 0.0399(11) 0.0200(8) 0.0242(8) 0.0039(6) 0.0070(7) -0.0046(7)
C107 0.0213(12) 0.0208(10) 0.0211(11) -0.0009(8) 0.0019(8) -0.0066(8)
C108 0.0248(13) 0.0235(11) 0.0300(12) -0.0052(9) 0.0031(9) -0.0036(9)
C109 0.0395(15) 0.0267(12) 0.0243(12) -0.0060(9) 0.0041(10) -0.0093(11)
C110 0.0389(15) 0.0305(12) 0.0215(11) 0.0008(9) -0.0055(10) -0.0127(11)
C111 0.0333(15) 0.0370(14) 0.0282(13) -0.0024(11) -0.0067(11) 0.0013(11)
C112 0.0290(14) 0.0341(13) 0.0246(12) -0.0078(10) -0.0014(10) 0.0026(10)
C113 0.0267(12) 0.0179(10) 0.0206(11) 0.0011(8) 0.0013(9) -0.0022(9)
C114 0.0402(16) 0.0218(11) 0.0489(17) -0.0019(11) -0.0140(13) -0.0057(11)
C115 0.0530(19) 0.0307(13) 0.0399(15) -0.0051(11) -0.0043(13) -0.0170(13)
C116 0.053(2) 0.0255(13) 0.0545(18) -0.0126(12) 0.0199(15) -0.0135(13)
C117 0.0407(19) 0.0229(13) 0.103(3) -0.0029(16) 0.0073(18) 0.0078(12)
C118 0.0265(14) 0.0268(13) 0.067(2) 0.0004(13) -0.0050(13) -0.0014(11)
O119 0.0237(9) 0.0202(7) 0.0243(8) -0.0029(6) 0.0028(6) -0.0045(6)
C120 0.0221(12) 0.0184(10) 0.0225(11) -0.0028(8) -0.0014(9) -0.0035(8)
C121 0.0234(12) 0.0212(10) 0.0169(10) -0.0007(8) -0.0026(8) -0.0042(9)
N122 0.0285(11) 0.0194(9) 0.0194(9) 0.0016(7) 0.0007(8) -0.0025(8)
O123 0.0510(12) 0.0181(8) 0.0272(9) 0.0024(7) 0.0124(8) -0.0023(8)
C124 0.0228(12) 0.0208(10) 0.0204(10) -0.0022(8) -0.0021(8) -0.0028(8)
C125 0.0287(13) 0.0240(11) 0.0231(11) -0.0032(9) -0.0004(9) -0.0062(9)
C126 0.0478(17) 0.0216(11) 0.0243(12) 0.0023(9) -0.0027(11) -0.0032(11)
C127 0.0395(16) 0.0349(14) 0.0317(14) 0.0029(11) -0.0116(12) 0.0055(12)
C128 0.0284(15) 0.0511(17) 0.0354(15) 0.0057(13) -0.0100(11) -0.0073(12)
C129 0.0306(14) 0.0337(13) 0.0284(13) 0.0064(10) -0.0068(10) -0.0097(11)
C130 0.0254(12) 0.0238(11) 0.0170(10) -0.0021(8) -0.0040(8) 0.0004(9)
C131 0.0300(14) 0.0286(12) 0.0288(12) -0.0056(10) -0.0026(10) -0.0056(10)
C132 0.0351(15) 0.0323(13) 0.0330(14) -0.0129(11) -0.0039(11) 0.0003(11)
C133 0.0340(15) 0.0381(14) 0.0228(12) -0.0073(10) -0.0026(10) 0.0053(11)
C134 0.0336(15) 0.0331(13) 0.0255(12) 0.0047(10) 0.0010(10) 0.0004(11)
C135 0.0314(14) 0.0234(11) 0.0247(12) 0.0005(9) -0.0024(10) 0.0008(10)
Na136 0.0248(5) 0.0253(5) 0.0243(5) 0.0011(4) -0.0020(4) -0.0052(4)
O137 0.0404(12) 0.0474(11) 0.0309(10) 0.0055(8) -0.0112(8) -0.0043(9)
C138 0.063(2) 0.053(2) 0.051(2) -0.0090(16) -0.0037(17) -0.0091(17)
O139 0.0245(10) 0.0475(11) 0.0377(10) -0.0113(9) -0.0030(8) -0.0044(8)
C140 0.0513(19) 0.0502(18) 0.0347(15) -0.0012(13) -0.0157(14) 0.0057(14)
O141 0.0294(10) 0.0327(9) 0.0374(10) 0.0005(8) -0.0041(8) -0.0106(8)
C142 0.0504(19) 0.0339(14) 0.0382(15) 0.0032(12) -0.0031(13) -0.0101(13)

loop_
_atom_type_symbol
_atom_type_scat_dispersion_real
_atom_type_scat_dispersion_imag
_atom_type_scat_Cromer_Mann_a1
_atom_type_scat_Cromer_Mann_b1
_atom_type_scat_Cromer_Mann_a2
_atom_type_scat_Cromer_Mann_b2
_atom_type_scat_Cromer_Mann_a3
_atom_type_scat_Cromer_Mann_b3
_atom_type_scat_Cromer_Mann_a4
_atom_type_scat_Cromer_Mann_b4
_atom_type_scat_Cromer_Mann_c
_atom_type_scat_source
C 0.0033 0.0016 2.3100 20.8439 1.0200 10.2075 1.5886 0.5687 0.8650 51.6512 0.2156 'International Tables Vol C 4.2.6.8 and 6.1.1.4'
H 0.0000 0.0000 0.4930 10.5109 0.3229 26.1257 0.1402 3.1424 0.0408 57.7998 0.0030 'International Tables Vol C 4.2.6.8 and 6.1.1.4'
N 0.0061 0.0033 12.2126 0.0057 3.1322 9.8933 2.0125 28.9975 1.1663 0.5826 -11.5290 'International Tables Vol C 4.2.6.8 and 6.1.1.4'
O 0.0106 0.0060 3.0485 13.2771 2.2868 5.7011 1.5463 0.3239 0.8670 32.9089 0.2508 'International Tables Vol C 4.2.6.8 and 6.1.1.4'
Ni 0.3393 1.1124 12.8376 3.8785 7.2920 0.2565 4.4438 12.1763 2.3800 66.3421 1.0341 'International Tables Vol C 4.2.6.8 and 6.1.1.4'
Na 0.0362 0.0249 4.7626 3.2850 3.1736 8.8422 1.2674 0.3136 1.1128 129.4240 0.6760 'International Tables Vol C 4.2.6.8 and 6.1.1.4'

loop_
_geom_angle_atom_site_label_1
_geom_angle_site_symmetry_1
_geom_angle_atom_site_label_2
_geom_angle_site_symmetry_2
_geom_angle_atom_site_label_3
_geom_angle_site_symmetry_3
_geom_angle
_geom_angle_publ_flag
O2 . Ni1 . N5 . 85.03(7) yes
O2 . Ni1 . O19 . 91.08(7) yes
N5 . Ni1 . O19 . 176.11(8) yes
O2 . Ni1 . N22 . 176.25(7) yes
N5 . Ni1 . N22 . 98.71(8) yes
O19 . Ni1 . N22 . 85.18(7) yes
O2 . Ni1 . Na36 . 47.02(5) yes
N5 . Ni1 . Na36 . 129.77(6) yes
O19 . Ni1 . Na36 . 46.50(5) yes
N22 . Ni1 . Na36 . 129.33(6) yes
Ni1 . O2 . C3 . 113.70(13) yes
Ni1 . O2 . Na36 . 98.64(7) yes
C3 . O2 . Na36 . 136.38(13) yes
O2 . C3 . C4 . 109.34(18) yes
O2 . C3 . C7 . 110.94(17) yes
C4 . C3 . C7 . 112.44(18) yes
O2 . C3 . H31 . 108.5 no
C4 . C3 . H31 . 107.2 no
C7 . C3 . H31 . 108.2 no
C3 . C4 . N5 . 112.91(18) yes
C3 . C4 . C13 . 123.8(2) yes
N5 . C4 . C13 . 123.2(2) yes
C4 . N5 . Ni1 . 116.97(15) yes
C4 . N5 . O6 . 120.21(18) yes
Ni1 . N5 . O6 . 122.78(14) yes
C3 . C7 . C8 . 121.2(2) yes
C3 . C7 . C12 . 119.7(2) yes
C8 . C7 . C12 . 119.1(2) yes
C7 . C8 . C9 . 120.2(3) yes
C7 . C8 . H81 . 119.9 no
C9 . C8 . H81 . 119.9 no
C8 . C9 . C10 . 120.3(3) yes
C8 . C9 . H91 . 117.0 no
C10 . C9 . H91 . 122.7 no
C9 . C10 . C11 . 119.8(2) yes
C9 . C10 . H101 . 121.2 no
C11 . C10 . H101 . 119.0 no
C10 . C11 . C12 . 120.0(3) yes
C10 . C11 . H111 . 119.5 no
C12 . C11 . H111 . 120.5 no
C7 . C12 . C11 . 120.7(3) yes
C7 . C12 . H121 . 119.1 no
C11 . C12 . H121 . 120.1 no
C4 . C13 . C14 . 121.8(2) yes
C4 . C13 . C18 . 119.3(2) yes
C14 . C13 . C18 . 118.8(2) yes
C13 . C14 . C15 . 120.3(2) yes
C13 . C14 . H141 . 120.9 no
C15 . C14 . H141 . 118.8 no
C14 . C15 . C16 . 120.4(2) yes
C14 . C15 . H151 . 119.8 no
C16 . C15 . H151 . 119.8 no
C15 . C16 . C17 . 119.9(2) yes
C15 . C16 . H161 . 120.6 no
C17 . C16 . H161 . 119.5 no
C16 . C17 . C18 . 119.9(2) yes
C16 . C17 . H171 . 120.1 no
C18 . C17 . H171 . 120.0 no
C13 . C18 . C17 . 120.7(2) yes
C13 . C18 . H181 . 119.9 no
C17 . C18 . H181 . 119.4 no
Ni1 . O19 . C20 . 113.43(12) yes
Ni1 . O19 . Na36 . 99.31(7) yes
C20 . O19 . Na36 . 137.73(12) yes
O19 . C20 . C21 . 110.23(17) yes
O19 . C20 . C24 . 109.88(17) yes
C21 . C20 . C24 . 113.87(18) yes
O19 . C20 . H201 . 107.2 no
C21 . C20 . H201 . 107.5 no
C24 . C20 . H201 . 107.9 no
C20 . C21 . N22 . 111.28(19) yes
C20 . C21 . C30 . 121.85(18) yes
N22 . C21 . C30 . 126.8(2) yes
C21 . N22 . Ni1 . 118.43(15) yes
C21 . N22 . O23 . 119.50(19) yes
Ni1 . N22 . O23 . 122.02(14) yes
N22 . O23 . H231 . 104.1 no
C20 . C24 . C25 . 117.6(2) yes
C20 . C24 . C29 . 123.48(19) yes
C25 . C24 . C29 . 118.8(2) yes
C24 . C25 . C26 . 120.4(2) yes
C24 . C25 . H251 . 118.4 no
C26 . C25 . H251 . 121.1 no
C25 . C26 . C27 . 120.6(2) yes
C25 . C26 . H261 . 119.1 no
C27 . C26 . H261 . 120.3 no
C26 . C27 . C28 . 119.4(2) yes
C26 . C27 . H271 . 120.2 no
C28 . C27 . H271 . 120.4 no
C27 . C28 . C29 . 120.7(2) yes
C27 . C28 . H281 . 119.9 no
C29 . C28 . H281 . 119.4 no
C28 . C29 . C24 . 120.1(2) yes
C28 . C29 . H291 . 119.7 no
C24 . C29 . H291 . 120.2 no
C21 . C30 . C31 . 119.2(2) yes
C21 . C30 . C35 . 122.8(2) yes
C31 . C30 . C35 . 118.0(2) yes
C30 . C31 . C32 . 121.2(2) yes
C30 . C31 . H311 . 119.8 no
C32 . C31 . H311 . 118.9 no
C31 . C32 . C33 . 120.1(2) yes
C31 . C32 . H321 . 120.2 no
C33 . C32 . H321 . 119.7 no
C32 . C33 . C34 . 119.6(2) yes
C32 . C33 . H331 . 120.8 no
C34 . C33 . H331 . 119.6 no
C33 . C34 . C35 . 120.7(2) yes
C33 . C34 . H341 . 120.0 no
C35 . C34 . H341 . 119.3 no
C30 . C35 . C34 . 120.3(2) yes
C30 . C35 . H351 . 119.6 no
C34 . C35 . H351 . 120.0 no
O19 . Na36 . O2 . 66.95(5) yes
O19 . Na36 . Ni1 . 34.19(4) yes
O2 . Na36 . Ni1 . 34.34(4) yes
O19 . Na36 . O37 . 121.30(7) yes
O2 . Na36 . O37 . 122.35(7) yes
Ni1 . Na36 . O37 . 121.43(6) yes
O19 . Na36 . O39 . 138.35(7) yes
O2 . Na36 . O39 . 88.13(7) yes
Ni1 . Na36 . O39 . 120.10(6) yes
O37 . Na36 . O39 . 100.09(7) yes
O19 . Na36 . O41 . 92.69(6) yes
O2 . Na36 . O41 . 140.80(7) yes
Ni1 . Na36 . O41 . 124.34(6) yes
O37 . Na36 . O41 . 96.82(7) yes
O39 . Na36 . O41 . 86.34(7) yes
Na36 . O37 . C38 . 121.18(16) yes
Na36 . O37 . H371 . 130.9 no
C38 . O37 . H371 . 107.5 no
O37 . C38 . H381 . 109.2 no
O37 . C38 . H382 . 109.2 no
H381 . C38 . H382 . 108.6 no
O37 . C38 . H383 . 111.3 no
H381 . C38 . H383 . 108.8 no
H382 . C38 . H383 . 109.6 no
Na36 . O39 . C40 . 118.35(18) yes
Na36 . O39 . H391 . 119.0 no
C40 . O39 . H391 . 108.2 no
O39 . C40 . H401 . 110.5 no
O39 . C40 . H402 . 110.2 no
H401 . C40 . H402 . 108.7 no
O39 . C40 . H403 . 111.5 no
H401 . C40 . H403 . 108.0 no
H402 . C40 . H403 . 107.9 no
Na36 . O41 . C42 . 115.41(15) yes
Na36 . O41 . H411 . 118.4 no
C42 . O41 . H411 . 104.5 no
O41 . C42 . H421 . 110.1 no
O41 . C42 . H422 . 111.5 no
H421 . C42 . H422 . 108.8 no
O41 . C42 . H423 . 111.3 no
H421 . C42 . H423 . 108.4 no
H422 . C42 . H423 . 106.5 no
O102 . Ni101 . N105 . 85.13(7) yes
O102 . Ni101 . O119 . 91.35(7) yes
N105 . Ni101 . O119 . 176.26(8) yes
O102 . Ni101 . N122 . 176.50(7) yes
N105 . Ni101 . N122 . 98.35(8) yes
O119 . Ni101 . N122 . 85.17(7) yes
O102 . Ni101 . Na136 . 47.09(5) yes
N105 . Ni101 . Na136 . 130.20(6) yes
O119 . Ni101 . Na136 . 46.07(5) yes
N122 . Ni101 . Na136 . 129.45(6) yes
Ni101 . O102 . C103 . 113.33(13) yes
Ni101 . O102 . Na136 . 98.52(7) yes
C103 . O102 . Na136 . 138.78(13) yes
O102 . C103 . C104 . 109.93(18) yes
O102 . C103 . C107 . 112.88(17) yes
C104 . C103 . C107 . 107.91(17) yes
O102 . C103 . H1031 . 107.7 no
C104 . C103 . H1031 . 108.8 no
C107 . C103 . H1031 . 109.6 no
C103 . C104 . N105 . 113.05(18) yes
C103 . C104 . C113 . 122.52(19) yes
N105 . C104 . C113 . 124.2(2) yes
C104 . N105 . Ni101 . 117.08(15) yes
C104 . N105 . O106 . 119.55(18) yes
Ni101 . N105 . O106 . 123.23(14) yes
C103 . C107 . C108 . 121.1(2) yes
C103 . C107 . C112 . 119.7(2) yes
C108 . C107 . C112 . 118.9(2) yes
C107 . C108 . C109 . 120.3(2) yes
C107 . C108 . H1081 . 119.4 no
C109 . C108 . H1081 . 120.2 no
C108 . C109 . C110 . 119.8(2) yes
C108 . C109 . H1091 . 120.0 no
C110 . C109 . H1091 . 120.2 no
C109 . C110 . C111 . 120.5(2) yes
C109 . C110 . H1101 . 120.7 no
C111 . C110 . H1101 . 118.8 no
C110 . C111 . C112 . 119.5(2) yes
C110 . C111 . H1111 . 120.9 no
C112 . C111 . H1111 . 119.6 no
C107 . C112 . C111 . 120.9(2) yes
C107 . C112 . H1121 . 120.6 no
C111 . C112 . H1121 . 118.5 no
C104 . C113 . C114 . 119.7(2) yes
C104 . C113 . C118 . 121.0(2) yes
C114 . C113 . C118 . 119.2(2) yes
C113 . C114 . C115 . 120.9(3) yes
C113 . C114 . H1141 . 119.6 no
C115 . C114 . H1141 . 119.5 no
C114 . C115 . C116 . 119.6(3) yes
C114 . C115 . H1151 . 119.5 no
C116 . C115 . H1151 . 120.9 no
C115 . C116 . C117 . 119.8(3) yes
C115 . C116 . H1161 . 120.6 no
C117 . C116 . H1161 . 119.6 no
C116 . C117 . C118 . 120.8(3) yes
C116 . C117 . H1171 . 119.6 no
C118 . C117 . H1171 . 119.6 no
C117 . C118 . C113 . 119.7(3) yes
C117 . C118 . H1181 . 120.6 no
C113 . C118 . H1181 . 119.7 no
Ni101 . O119 . C120 . 113.49(12) yes
Ni101 . O119 . Na136 . 100.04(7) yes
C120 . O119 . Na136 . 137.87(13) yes
O119 . C120 . C121 . 109.89(17) yes
O119 . C120 . C124 . 110.02(17) yes
C121 . C120 . C124 . 113.02(18) yes
O119 . C120 . H1201 . 106.9 no
C121 . C120 . H1201 . 107.9 no
C124 . C120 . H1201 . 108.9 no
C120 . C121 . N122 . 111.75(19) yes
C120 . C121 . C130 . 121.69(19) yes
N122 . C121 . C130 . 126.6(2) yes
C121 . N122 . Ni101 . 118.10(15) yes
C121 . N122 . O123 . 120.03(19) yes
Ni101 . N122 . O123 . 121.84(14) yes
N122 . O123 . H1231 . 103.7 no
C120 . C124 . C125 . 118.4(2) yes
C120 . C124 . C129 . 122.8(2) yes
C125 . C124 . C129 . 118.7(2) yes
C124 . C125 . C126 . 120.8(2) yes
C124 . C125 . H1251 . 119.2 no
C126 . C125 . H1251 . 120.0 no
C125 . C126 . C127 . 120.1(2) yes
C125 . C126 . H1261 . 119.3 no
C127 . C126 . H1261 . 120.5 no
C126 . C127 . C128 . 119.8(2) yes
C126 . C127 . H1271 . 120.6 no
C128 . C127 . H1271 . 119.6 no
C127 . C128 . C129 . 120.3(2) yes
C127 . C128 . H1281 . 120.2 no
C129 . C128 . H1281 . 119.5 no
C128 . C129 . C124 . 120.3(2) yes
C128 . C129 . H1291 . 119.7 no
C124 . C129 . H1291 . 120.0 no
C121 . C130 . C131 . 119.0(2) yes
C121 . C130 . C135 . 123.4(2) yes
C131 . C130 . C135 . 117.6(2) yes
C130 . C131 . C132 . 120.9(2) yes
C130 . C131 . H1311 . 120.2 no
C132 . C131 . H1311 . 118.9 no
C131 . C132 . C133 . 120.5(2) yes
C131 . C132 . H1321 . 118.9 no
C133 . C132 . H1321 . 120.6 no
C132 . C133 . C134 . 119.5(2) yes
C132 . C133 . H1331 . 120.8 no
C134 . C133 . H1331 . 119.7 no
C133 . C134 . C135 . 120.5(2) yes
C133 . C134 . H1341 . 120.4 no
C135 . C134 . H1341 . 119.2 no
C130 . C135 . C134 . 121.0(2) yes
C130 . C135 . H1351 . 120.3 no
C134 . C135 . H1351 . 118.7 no
O119 . Na136 . O102 . 67.11(6) yes
O119 . Na136 . Ni101 . 33.89(4) yes
O102 . Na136 . Ni101 . 34.39(4) yes
O119 . Na136 . O137 . 112.73(7) yes
O102 . Na136 . O137 . 122.65(7) yes
Ni101 . Na136 . O137 . 117.09(6) yes
O119 . Na136 . O139 . 141.45(7) yes
O102 . Na136 . O139 . 92.52(7) yes
Ni101 . Na136 . O139 . 124.06(5) yes
O137 . Na136 . O139 . 105.81(7) yes
O119 . Na136 . O141 . 90.84(6) yes
O102 . Na136 . O141 . 141.04(7) yes
Ni101 . Na136 . O141 . 122.20(5) yes
O137 . Na136 . O141 . 95.04(7) yes
O139 . Na136 . O141 . 85.53(7) yes
Na136 . O137 . C138 . 115.86(18) yes
Na136 . O137 . H1371 . 141.0 no
C138 . O137 . H1371 . 102.9 no
O137 . C138 . H1381 . 109.0 no
O137 . C138 . H1382 . 110.2 no
H1381 . C138 . H1382 . 110.3 no
O137 . C138 . H1383 . 110.0 no
H1381 . C138 . H1383 . 108.4 no
H1382 . C138 . H1383 . 109.0 no
Na136 . O139 . C140 . 123.90(16) yes
Na136 . O139 . H1391 . 115.6 no
C140 . O139 . H1391 . 106.8 no
O139 . C140 . H1401 . 113.3 no
O139 . C140 . H1402 . 110.8 no
H1401 . C140 . H1402 . 108.7 no
O139 . C140 . H1403 . 108.1 no
H1401 . C140 . H1403 . 108.2 no
H1402 . C140 . H1403 . 107.5 no
Na136 . O141 . C142 . 114.99(15) yes
Na136 . O141 . H1411 . 118.1 no
C142 . O141 . H1411 . 103.3 no
O141 . C142 . H1421 . 109.0 no
O141 . C142 . H1422 . 111.3 no
H1421 . C142 . H1422 . 108.9 no
O141 . C142 . H1423 . 113.0 no
H1421 . C142 . H1423 . 107.7 no
H1422 . C142 . H1423 . 106.8 no

loop_
_geom_bond_atom_site_label_1
_geom_bond_site_symmetry_1
_geom_bond_atom_site_label_2
_geom_bond_site_symmetry_2
_geom_bond_distance
_geom_bond_publ_flag
Ni1 . O2 . 1.8434(16) yes
Ni1 . N5 . 1.8520(18) yes
Ni1 . O19 . 1.8399(14) yes
Ni1 . N22 . 1.8467(19) yes
Ni1 . Na36 . 3.2310(9) yes
O2 . C3 . 1.415(2) yes
O2 . Na36 . 2.3911(17) yes
C3 . C4 . 1.516(3) yes
C3 . C7 . 1.520(3) yes
C3 . H31 . 1.005 no
C4 . N5 . 1.294(3) yes
C4 . C13 . 1.480(3) yes
N5 . O6 . 1.355(2) yes
C7 . C8 . 1.382(3) yes
C7 . C12 . 1.385(3) yes
C8 . C9 . 1.396(4) yes
C8 . H81 . 0.963 no
C9 . C10 . 1.371(4) yes
C9 . H91 . 0.930 no
C10 . C11 . 1.385(4) yes
C10 . H101 . 0.950 no
C11 . C12 . 1.382(3) yes
C11 . H111 . 0.940 no
C12 . H121 . 0.940 no
C13 . C14 . 1.388(3) yes
C13 . C18 . 1.393(3) yes
C14 . C15 . 1.390(3) yes
C14 . H141 . 0.932 no
C15 . C16 . 1.374(3) yes
C15 . H151 . 0.939 no
C16 . C17 . 1.385(3) yes
C16 . H161 . 0.924 no
C17 . C18 . 1.382(3) yes
C17 . H171 . 0.943 no
C18 . H181 . 0.935 no
O19 . C20 . 1.423(3) yes
O19 . Na36 . 2.3751(17) yes
C20 . C21 . 1.520(3) yes
C20 . C24 . 1.522(3) yes
C20 . H201 . 0.991 no
C21 . N22 . 1.298(3) yes
C21 . C30 . 1.474(3) yes
N22 . O23 . 1.355(2) yes
O23 . H231 . 0.858 no
C24 . C25 . 1.393(3) yes
C24 . C29 . 1.388(3) yes
C25 . C26 . 1.388(3) yes
C25 . H251 . 0.929 no
C26 . C27 . 1.374(4) yes
C26 . H261 . 0.940 no
C27 . C28 . 1.382(3) yes
C27 . H271 . 0.919 no
C28 . C29 . 1.392(3) yes
C28 . H281 . 0.935 no
C29 . H291 . 0.935 no
C30 . C31 . 1.400(3) yes
C30 . C35 . 1.401(3) yes
C31 . C32 . 1.383(3) yes
C31 . H311 . 0.926 no
C32 . C33 . 1.379(3) yes
C32 . H321 . 0.919 no
C33 . C34 . 1.384(3) yes
C33 . H331 . 0.918 no
C34 . C35 . 1.388(3) yes
C34 . H341 . 0.924 no
C35 . H351 . 0.930 no
Na36 . O37 . 2.2893(19) yes
Na36 . O39 . 2.350(2) yes
Na36 . O41 . 2.4168(19) yes
O37 . C38 . 1.411(3) yes
O37 . H371 . 0.783 no
C38 . H381 . 0.946 no
C38 . H382 . 0.947 no
C38 . H383 . 0.955 no
O39 . C40 . 1.402(3) yes
O39 . H391 . 0.812 no
C40 . H401 . 0.958 no
C40 . H402 . 0.964 no
C40 . H403 . 0.964 no
O41 . C42 . 1.418(3) yes
O41 . H411 . 0.832 no
C42 . H421 . 0.969 no
C42 . H422 . 0.960 no
C42 . H423 . 0.951 no
Ni101 . O102 . 1.8521(16) yes
Ni101 . N105 . 1.8534(18) yes
Ni101 . O119 . 1.8364(15) yes
Ni101 . N122 . 1.8440(19) yes
Ni101 . Na136 . 3.2429(9) yes
O102 . C103 . 1.411(2) yes
O102 . Na136 . 2.4018(17) yes
C103 . C104 . 1.513(3) yes
C103 . C107 . 1.526(3) yes
C103 . H1031 . 1.004 no
C104 . N105 . 1.288(3) yes
C104 . C113 . 1.480(3) yes
N105 . O106 . 1.356(2) yes
C107 . C108 . 1.386(3) yes
C107 . C112 . 1.384(3) yes
C108 . C109 . 1.392(3) yes
C108 . H1081 . 0.933 no
C109 . C110 . 1.370(3) yes
C109 . H1091 . 0.927 no
C110 . C111 . 1.382(3) yes
C110 . H1101 . 0.938 no
C111 . C112 . 1.383(3) yes
C111 . H1111 . 0.943 no
C112 . H1121 . 0.925 no
C113 . C114 . 1.381(3) yes
C113 . C118 . 1.375(3) yes
C114 . C115 . 1.383(3) yes
C114 . H1141 . 0.930 no
C115 . C116 . 1.374(4) yes
C115 . H1151 . 0.944 no
C116 . C117 . 1.369(4) yes
C116 . H1161 . 0.939 no
C117 . C118 . 1.387(4) yes
C117 . H1171 . 0.924 no
C118 . H1181 . 0.926 no
O119 . C120 . 1.427(3) yes
O119 . Na136 . 2.3718(18) yes
C120 . C121 . 1.512(3) yes
C120 . C124 . 1.520(3) yes
C120 . H1201 . 0.994 no
C121 . N122 . 1.301(3) yes
C121 . C130 . 1.475(3) yes
N122 . O123 . 1.353(2) yes
O123 . H1231 . 0.860 no
C124 . C125 . 1.391(3) yes
C124 . C129 . 1.385(3) yes
C125 . C126 . 1.387(3) yes
C125 . H1251 . 0.925 no
C126 . C127 . 1.375(4) yes
C126 . H1261 . 0.917 no
C127 . C128 . 1.380(4) yes
C127 . H1271 . 0.923 no
C128 . C129 . 1.394(3) yes
C128 . H1281 . 0.948 no
C129 . H1291 . 0.933 no
C130 . C131 . 1.401(3) yes
C130 . C135 . 1.398(3) yes
C131 . C132 . 1.385(3) yes
C131 . H1311 . 0.932 no
C132 . C133 . 1.377(4) yes
C132 . H1321 . 0.940 no
C133 . C134 . 1.382(3) yes
C133 . H1331 . 0.939 no
C134 . C135 . 1.384(3) yes
C134 . H1341 . 0.940 no
C135 . H1351 . 0.907 no
Na136 . O137 . 2.3066(19) yes
Na136 . O139 . 2.382(2) yes
Na136 . O141 . 2.4010(19) yes
O137 . C138 . 1.366(4) yes
O137 . H1371 . 0.821 no
C138 . H1381 . 1.038 no
C138 . H1382 . 1.026 no
C138 . H1383 . 1.033 no
O139 . C140 . 1.416(3) yes
O139 . H1391 . 0.802 no
C140 . H1401 . 0.942 no
C140 . H1402 . 0.967 no
C140 . H1403 . 0.936 no
O141 . C142 . 1.417(3) yes
O141 . H1411 . 0.821 no
C142 . H1421 . 0.965 no
C142 . H1422 . 0.958 no
C142 . H1423 . 0.954 no
